data_4313027
loop_
_publ_author_name
'Arnold L. Rheingold'
'Lev. N. Zakharov'
'Swiatoslaw Trofimenko'

_publ_section_title
;
 The Effect of a 3-Benzyl Group on the Coordination Chemistry of
 Homoscorpionate Ligands
;
_journal_name_full 'Inorganic Chemistry'
_journal_page_first 827
_journal_page_last 833
_journal_paper_doi 10.1021/ic0205280
_journal_volume 42
_journal_year 2003
_chemical_formula_sum 'C57 H74 B2 Co N12'
_chemical_formula_weight 1007.83
_chemical_name_systematic
;
  ?
;
_space_group_IT_number 43
_symmetry_cell_setting orthorhombic
_symmetry_space_group_name_Hall 'F 2 -2d'
_symmetry_space_group_name_H-M 'F d d 2'
_atom_sites_solution_hydrogens geom
_atom_sites_solution_primary direct
_atom_sites_solution_secondary difmap
_audit_creation_method SHELXL-97
_cell_angle_alpha 90.00
_cell_angle_beta 90.00
_cell_angle_gamma 90.00
_cell_formula_units_Z 16
_cell_length_a 39.719(5)
_cell_length_b 46.895(7)
_cell_length_c 12.5159(18)
_cell_measurement_reflns_used 7138
_cell_measurement_temperature 218(2)
_cell_measurement_theta_max 28.10
_cell_measurement_theta_min 2.23
_cell_volume 23312(6)
_computing_cell_refinement 'Bruker SMART'
_computing_data_collection 'Bruker SMART'
_computing_data_reduction 'Bruker SAINT'
_computing_molecular_graphics 'Bruker SHELXTL'
_computing_publication_material 'Bruker SHELXTL'
_computing_structure_refinement 'SHELXL-97 (Sheldrick, 1997)'
_computing_structure_solution 'SHELXS-97 (Sheldrick, 1990)'
_diffrn_ambient_temperature 218(2)
_diffrn_measured_fraction_theta_full 0.989
_diffrn_measured_fraction_theta_max 0.989
_diffrn_measurement_device_type 'CCD area detector'
_diffrn_measurement_method 'phi and omega scans'
_diffrn_radiation_monochromator graphite
_diffrn_radiation_source 'fine-focus sealed tube'
_diffrn_radiation_type MoK\a
_diffrn_radiation_wavelength 0.71073
_diffrn_reflns_av_R_equivalents 0.0475
_diffrn_reflns_av_sigmaI/netI 0.0606
_diffrn_reflns_limit_h_max 52
_diffrn_reflns_limit_h_min -52
_diffrn_reflns_limit_k_max 57
_diffrn_reflns_limit_k_min -61
_diffrn_reflns_limit_l_max 16
_diffrn_reflns_limit_l_min -15
_diffrn_reflns_number 43883
_diffrn_reflns_theta_full 28.29
_diffrn_reflns_theta_max 28.29
_diffrn_reflns_theta_min 1.74
_exptl_absorpt_coefficient_mu 0.34
_exptl_absorpt_correction_T_max 1.00
_exptl_absorpt_correction_T_min 0.84
_exptl_absorpt_correction_type SADABS
_exptl_crystal_colour Colorless
_exptl_crystal_density_diffrn 1.149
_exptl_crystal_density_meas 0
_exptl_crystal_density_method 'not measured'
_exptl_crystal_description Block
_exptl_crystal_F_000 8592
_exptl_crystal_size_max 0.20
_exptl_crystal_size_mid 0.15
_exptl_crystal_size_min 0.10
_refine_diff_density_max 0.896
_refine_diff_density_min -0.650
_refine_diff_density_rms 0.085
_refine_ls_abs_structure_details 'Flack H D (1983), Acta Cryst. A39, 876-881'
_refine_ls_abs_structure_Flack 0.076(18)
_refine_ls_extinction_method none
_refine_ls_goodness_of_fit_ref 1.188
_refine_ls_hydrogen_treatment mixed
_refine_ls_matrix_type full
_refine_ls_number_parameters 646
_refine_ls_number_reflns 14001
_refine_ls_number_restraints 12
_refine_ls_restrained_S_all 1.191
_refine_ls_R_factor_all 0.0913
_refine_ls_R_factor_gt 0.0811
_refine_ls_shift/su_max 0.001
_refine_ls_shift/su_mean 0.000
_refine_ls_structure_factor_coef Fsqd
_refine_ls_weighting_details 'calc w=1/[\s^2^(Fo^2^)+(0.0893P)^2^+57.7577P] where P=(Fo^2^+2Fc^2^)/3'
_refine_ls_weighting_scheme calc
_refine_ls_wR_factor_gt 0.1950
_refine_ls_wR_factor_ref 0.2004
_reflns_number_gt 12341
_reflns_number_total 14001
_reflns_threshold_expression >2sigma(I)
_cod_data_source_file ic0205280_3.cif
_cod_data_source_block compound3
_cod_depositor_comments
;
The following automatic conversions were performed:

'_symmetry_cell_setting' value 'Orthorhombic' changed to
'orthorhombic' according to the built-in table from CIF Core
dictionary named 'cif_core.dic' version 2.4.1 from 2010-06-29.

Automatic conversion script
Id: cif_fix_values 1646 2011-03-28 12:23:43Z adriana 
;
_cod_original_formula_sum 'C57 H74 B2 Co N12 '
_cod_database_code 4313027

loop_
_symmetry_equiv_pos_as_xyz
'x, y, z'
'-x, -y, z'
'x+1/4, -y+1/4, z+1/4'
'-x+1/4, y+1/4, z+1/4'
'x, y+1/2, z+1/2'
'-x, -y+1/2, z+1/2'
'x+1/4, -y+3/4, z+3/4'
'-x+1/4, y+3/4, z+3/4'
'x+1/2, y, z+1/2'
'-x+1/2, -y, z+1/2'
'x+3/4, -y+1/4, z+3/4'
'-x+3/4, y+1/4, z+3/4'
'x+1/2, y+1/2, z'
'-x+1/2, -y+1/2, z'
'x+3/4, -y+3/4, z+1/4'
'-x+3/4, y+3/4, z+1/4'

loop_
_atom_site_label
_atom_site_type_symbol
_atom_site_fract_x
_atom_site_fract_y
_atom_site_fract_z
_atom_site_U_iso_or_equiv
_atom_site_adp_type
_atom_site_occupancy
_atom_site_symmetry_multiplicity
_atom_site_calc_flag
_atom_site_refinement_flags
_atom_site_disorder_assembly
_atom_site_disorder_group
Co1 Co 0.068402(12) 0.157693(10) -0.00811(5) 0.02525(12) Uani 1 1 d . . .
B1 B -0.00329(12) 0.16553(11) 0.0986(4) 0.0346(11) Uani 1 1 d . . .
H1B H -0.0258 0.1681 0.1313 0.042 Uiso 1 1 calc R . .
B2 B 0.14325(11) 0.15644(10) -0.0891(4) 0.0329(10) Uani 1 1 d . . .
H2B H 0.1668 0.1556 -0.1148 0.039 Uiso 1 1 calc R . .
N1 N -0.00166(8) 0.18169(7) -0.0094(4) 0.0357(7) Uani 1 1 d . . .
N2 N 0.02639(8) 0.18165(7) -0.0711(3) 0.0305(7) Uani 1 1 d . . .
N3 N 0.02407(9) 0.17706(7) 0.1749(3) 0.0344(8) Uani 1 1 d . . .
N4 N 0.05747(8) 0.17577(7) 0.1470(3) 0.0299(7) Uani 1 1 d . . .
N5 N 0.00332(9) 0.13361(8) 0.0793(3) 0.0349(8) Uani 1 1 d . . .
N6 N 0.03058(8) 0.12401(7) 0.0235(3) 0.0317(8) Uani 1 1 d . . .
N7 N 0.13366(8) 0.18765(7) -0.0671(3) 0.0327(8) Uani 1 1 d . . .
N8 N 0.10136(8) 0.19393(7) -0.0357(3) 0.0305(7) Uani 1 1 d . . .
N9 N 0.14019(8) 0.13910(7) 0.0129(3) 0.0302(7) Uani 1 1 d . . .
N10 N 0.10950(8) 0.13427(7) 0.0594(3) 0.0290(7) Uani 1 1 d . . .
N11 N 0.11949(8) 0.14489(7) -0.1778(3) 0.0283(7) Uani 1 1 d . . .
N12 N 0.08597(8) 0.14109(7) -0.1583(3) 0.0291(7) Uani 1 1 d . . .
C1 C -0.02575(12) 0.19689(12) -0.0556(5) 0.0529(14) Uani 1 1 d . . .
H1A H -0.0475 0.1999 -0.0283 0.063 Uiso 1 1 calc R . .
C2 C -0.01339(14) 0.20759(13) -0.1504(5) 0.0532(13) Uani 1 1 d . . .
H2A H -0.0247 0.2192 -0.1998 0.064 Uiso 1 1 calc R . .
C3 C 0.01978(11) 0.19735(9) -0.1571(4) 0.0372(10) Uani 1 1 d . . .
C4 C 0.04596(11) 0.20143(10) -0.2418(4) 0.0392(10) Uani 1 1 d . . .
H4A H 0.0479 0.1833 -0.2804 0.047 Uiso 1 1 calc R . .
H4B H 0.0675 0.2044 -0.2051 0.047 Uiso 1 1 calc R . .
C5 C 0.04275(17) 0.22503(13) -0.3262(5) 0.0585(15) Uani 1 1 d . . .
C6 C 0.0749(2) 0.22449(15) -0.3911(6) 0.079(2) Uani 1 1 d . . .
H6A H 0.0739 0.2391 -0.4459 0.118 Uiso 1 1 calc R . .
H6B H 0.0774 0.2059 -0.4244 0.118 Uiso 1 1 calc R . .
H6C H 0.0940 0.2281 -0.3445 0.118 Uiso 1 1 calc R . .
C7 C 0.0385(3) 0.25354(15) -0.2742(8) 0.140(5) Uani 1 1 d . . .
H7A H 0.0362 0.2681 -0.3288 0.210 Uiso 1 1 calc R . .
H7B H 0.0580 0.2577 -0.2304 0.210 Uiso 1 1 calc R . .
H7C H 0.0185 0.2533 -0.2298 0.210 Uiso 1 1 calc R . .
C8 C 0.0143(2) 0.2195(3) -0.4057(7) 0.124(4) Uani 1 1 d . . .
H8A H 0.0133 0.2351 -0.4567 0.186 Uiso 1 1 calc R . .
H8B H -0.0069 0.2182 -0.3676 0.186 Uiso 1 1 calc R . .
H8C H 0.0186 0.2018 -0.4432 0.186 Uiso 1 1 calc R . .
C9 C 0.02100(12) 0.18970(10) 0.2690(4) 0.0414(11) Uani 1 1 d . . .
H9A H 0.0007 0.1927 0.3058 0.050 Uiso 1 1 calc R . .
C10 C 0.05221(13) 0.19768(12) 0.3040(4) 0.0475(12) Uani 1 1 d . . .
H10A H 0.0575 0.2074 0.3674 0.057 Uiso 1 1 calc R . .
C11 C 0.07449(11) 0.18839(9) 0.2260(4) 0.0339(9) Uani 1 1 d . . .
C12 C 0.11186(11) 0.19210(10) 0.2157(4) 0.0395(10) Uani 1 1 d . . .
H12A H 0.1156 0.2083 0.1676 0.047 Uiso 1 1 calc R . .
H12B H 0.1205 0.1751 0.1793 0.047 Uiso 1 1 calc R . .
C13 C 0.13404(13) 0.19694(11) 0.3145(4) 0.0474(12) Uani 1 1 d . . .
C14 C 0.17039(14) 0.19561(16) 0.2755(6) 0.074(2) Uani 1 1 d . . .
H14A H 0.1855 0.1986 0.3353 0.110 Uiso 1 1 calc R . .
H14B H 0.1741 0.2103 0.2222 0.110 Uiso 1 1 calc R . .
H14C H 0.1747 0.1771 0.2441 0.110 Uiso 1 1 calc R . .
C15 C 0.1283(2) 0.17349(16) 0.3968(6) 0.077(2) Uani 1 1 d . . .
H15A H 0.1425 0.1769 0.4586 0.116 Uiso 1 1 calc R . .
H15B H 0.1339 0.1552 0.3656 0.116 Uiso 1 1 calc R . .
H15C H 0.1049 0.1735 0.4186 0.116 Uiso 1 1 calc R . .
C16 C 0.12810(15) 0.22625(12) 0.3649(5) 0.0583(15) Uani 1 1 d . . .
H16A H 0.1426 0.2285 0.4268 0.087 Uiso 1 1 calc R . .
H16B H 0.1047 0.2279 0.3867 0.087 Uiso 1 1 calc R . .
H16C H 0.1332 0.2410 0.3131 0.087 Uiso 1 1 calc R . .
C17 C -0.01479(13) 0.11152(11) 0.1126(5) 0.0502(13) Uani 1 1 d . . .
H17A H -0.0350 0.1126 0.1515 0.060 Uiso 1 1 calc R . .
C18 C 0.00072(14) 0.08726(12) 0.0811(5) 0.0552(14) Uani 1 1 d . . .
H18A H -0.0062 0.0685 0.0952 0.066 Uiso 1 1 calc R . .
C19 C 0.02867(10) 0.09550(9) 0.0245(4) 0.0345(9) Uani 1 1 d . . .
C20 C 0.05468(10) 0.07758(9) -0.0315(4) 0.0379(10) Uani 1 1 d . . .
H20A H 0.0737 0.0749 0.0176 0.045 Uiso 1 1 calc R . .
H20B H 0.0631 0.0885 -0.0927 0.045 Uiso 1 1 calc R . .
C21 C 0.04387(12) 0.04770(11) -0.0724(5) 0.0514(13) Uani 1 1 d . . .
C22 C 0.07179(16) 0.03745(15) -0.1449(7) 0.076(2) Uani 1 1 d . . .
H22A H 0.0740 0.0504 -0.2050 0.115 Uiso 1 1 calc R . .
H22B H 0.0665 0.0185 -0.1707 0.115 Uiso 1 1 calc R . .
H22C H 0.0928 0.0369 -0.1054 0.115 Uiso 1 1 calc R . .
C23 C 0.01087(14) 0.04869(13) -0.1339(6) 0.0591(15) Uani 1 1 d . . .
H23A H 0.0130 0.0617 -0.1938 0.089 Uiso 1 1 calc R . .
H23B H -0.0070 0.0552 -0.0870 0.089 Uiso 1 1 calc R . .
H23C H 0.0055 0.0298 -0.1602 0.089 Uiso 1 1 calc R . .
C24 C 0.04094(17) 0.02673(12) 0.0207(7) 0.077(2) Uani 1 1 d . . .
H24A H 0.0341 0.0082 -0.0062 0.116 Uiso 1 1 calc R . .
H24B H 0.0243 0.0336 0.0711 0.116 Uiso 1 1 calc R . .
H24C H 0.0626 0.0251 0.0561 0.116 Uiso 1 1 calc R . .
C25 C 0.15177(10) 0.21191(10) -0.0771(4) 0.0404(11) Uani 1 1 d . . .
C26 C 0.13071(12) 0.23448(10) -0.0507(4) 0.0449(11) Uani 1 1 d . . .
H26A H 0.1362 0.2540 -0.0499 0.054 Uiso 1 1 calc R . .
C27 C 0.09963(10) 0.22223(9) -0.0254(4) 0.0325(9) Uani 1 1 d . . .
C28 C 0.18824(13) 0.21242(13) -0.1101(8) 0.078(2) Uani 1 1 d . . .
H28A H 0.1959 0.1931 -0.1237 0.117 Uiso 1 1 calc R . .
H28B H 0.2017 0.2207 -0.0533 0.117 Uiso 1 1 calc R . .
H28C H 0.1907 0.2237 -0.1744 0.117 Uiso 1 1 calc R . .
C29 C 0.06893(11) 0.23749(9) 0.0135(4) 0.0375(11) Uani 1 1 d . . .
H29A H 0.0526 0.2387 -0.0449 0.045 Uiso 1 1 calc R . .
H29B H 0.0587 0.2264 0.0714 0.045 Uiso 1 1 calc R . .
C30 C 0.07646(12) 0.26688(10) 0.0532(5) 0.0471(12) Uani 1 1 d . . .
C31 C 0.0799(2) 0.28970(12) -0.0154(8) 0.083(2) Uani 1 1 d . . .
H31A H 0.0761 0.2872 -0.0889 0.100 Uiso 1 1 calc R . .
C32 C 0.0890(3) 0.31652(15) 0.0238(10) 0.119(4) Uani 1 1 d . . .
H32A H 0.0919 0.3318 -0.0237 0.143 Uiso 1 1 calc R . .
C33 C 0.0935(2) 0.32052(17) 0.1288(11) 0.120(5) Uani 1 1 d . . .
H33A H 0.0999 0.3386 0.1543 0.144 Uiso 1 1 calc R . .
C34 C 0.08921(18) 0.29932(17) 0.1968(8) 0.091(3) Uani 1 1 d . . .
H34A H 0.0915 0.3026 0.2705 0.109 Uiso 1 1 calc R . .
C35 C 0.08115(14) 0.27191(13) 0.1596(6) 0.0616(16) Uani 1 1 d . . .
H35A H 0.0789 0.2568 0.2086 0.074 Uiso 1 1 calc R . .
C36 C 0.16481(10) 0.12689(10) 0.0745(4) 0.0369(10) Uani 1 1 d . . .
C37 C 0.14981(12) 0.11447(10) 0.1591(4) 0.0418(11) Uani 1 1 d . . .
H37A H 0.1605 0.1045 0.2148 0.050 Uiso 1 1 calc R . .
C38 C 0.11519(11) 0.11933(9) 0.1480(4) 0.0351(9) Uani 1 1 d . . .
C39 C 0.20155(12) 0.12807(14) 0.0471(5) 0.0583(15) Uani 1 1 d . . .
H39A H 0.2144 0.1181 0.1013 0.088 Uiso 1 1 calc R . .
H39B H 0.2088 0.1478 0.0440 0.088 Uiso 1 1 calc R . .
H39C H 0.2052 0.1191 -0.0218 0.088 Uiso 1 1 calc R . .
C40 C 0.08777(11) 0.11134(10) 0.2254(4) 0.0424(11) Uani 1 1 d . . .
H40A H 0.0675 0.1060 0.1853 0.051 Uiso 1 1 calc R . .
H40B H 0.0822 0.1279 0.2696 0.051 Uiso 1 1 calc R . .
C41 C 0.09781(13) 0.08666(11) 0.2979(4) 0.0464(11) Uani 1 1 d . . .
C42 C 0.0991(4) 0.06021(15) 0.2640(7) 0.161(6) Uani 1 1 d . . .
H42A H 0.0930 0.0561 0.1930 0.194 Uiso 1 1 calc R . .
C43 C 0.1095(5) 0.0374(2) 0.3332(9) 0.193(8) Uani 1 1 d . . .
H43A H 0.1110 0.0186 0.3078 0.231 Uiso 1 1 calc R . .
C44 C 0.1168(3) 0.04360(19) 0.4329(7) 0.113(4) Uani 1 1 d . . .
H44A H 0.1217 0.0287 0.4809 0.135 Uiso 1 1 calc R . .
C45 C 0.1175(2) 0.06969(17) 0.4663(6) 0.095(3) Uani 1 1 d . . .
H45A H 0.1242 0.0738 0.5366 0.114 Uiso 1 1 calc R . .
C46 C 0.1083(2) 0.09148(15) 0.3984(5) 0.080(2) Uani 1 1 d . . .
H46A H 0.1095 0.1104 0.4232 0.096 Uiso 1 1 calc R . .
C47 C 0.12684(10) 0.13885(9) -0.2810(3) 0.0339(9) Uani 1 1 d . . .
C48 C 0.09709(12) 0.13077(10) -0.3287(4) 0.0395(10) Uani 1 1 d . . .
H48A H 0.0940 0.1253 -0.4003 0.047 Uiso 1 1 calc R . .
C49 C 0.07252(9) 0.13231(9) -0.2491(4) 0.0346(9) Uani 1 1 d . . .
C50 C 0.16085(12) 0.14193(12) -0.3275(4) 0.0469(12) Uani 1 1 d . . .
H50A H 0.1765 0.1480 -0.2724 0.070 Uiso 1 1 calc R . .
H50B H 0.1603 0.1560 -0.3841 0.070 Uiso 1 1 calc R . .
H50C H 0.1681 0.1238 -0.3565 0.070 Uiso 1 1 calc R . .
C51 C 0.03537(10) 0.12544(11) -0.2603(4) 0.0430(10) Uani 1 1 d . A .
H51A H 0.0298 0.1097 -0.2120 0.052 Uiso 1 1 calc R . .
H51B H 0.0222 0.1421 -0.2381 0.052 Uiso 1 1 calc R . .
C52 C 0.02540(15) 0.11738(17) -0.3719(5) 0.0694(19) Uani 1 1 d D . .
C53 C 0.0322(3) 0.0898(2) -0.4113(9) 0.127(4) Uani 1 1 d D A .
C54 C 0.0203(11) 0.0902(8) -0.523(2) 0.198(16) Uiso 0.52(3) 1 d PD A 1
C55 C 0.0103(7) 0.1162(8) -0.570(2) 0.124(10) Uiso 0.52(3) 1 d PD A 1
C56 C -0.0029(8) 0.1421(8) -0.529(2) 0.174(13) Uiso 0.52(3) 1 d PD A 1
C57 C 0.0061(5) 0.1424(4) -0.416(2) 0.109(7) Uiso 0.52(3) 1 d PD A 1
C54A C 0.0251(5) 0.0775(4) -0.5122(13) 0.094(6) Uiso 0.48(3) 1 d PD A 2
C55A C 0.0115(4) 0.0975(4) -0.5808(13) 0.072(5) Uiso 0.48(3) 1 d PD A 2
C56A C 0.0036(5) 0.1259(4) -0.5569(14) 0.075(7) Uiso 0.48(3) 1 d PD A 2
C57A C 0.0114(4) 0.1329(4) -0.4500(12) 0.068(5) Uiso 0.48(3) 1 d PD A 2

loop_
_atom_site_aniso_label
_atom_site_aniso_U_11
_atom_site_aniso_U_22
_atom_site_aniso_U_33
_atom_site_aniso_U_23
_atom_site_aniso_U_13
_atom_site_aniso_U_12
Co1 0.0231(2) 0.0237(2) 0.0289(2) -0.0037(2) 0.0019(2) 0.00181(18)
B1 0.029(2) 0.034(2) 0.042(3) -0.008(2) 0.009(2) 0.0030(18)
B2 0.026(2) 0.035(2) 0.038(3) -0.009(2) 0.0014(18) 0.0009(17)
N1 0.0302(15) 0.0364(18) 0.040(2) -0.0041(19) -0.0045(17) 0.0038(13)
N2 0.0297(16) 0.0297(17) 0.0321(19) -0.0036(15) 0.0036(14) 0.0037(13)
N3 0.0368(18) 0.0300(18) 0.036(2) -0.0039(15) 0.0093(15) 0.0045(14)
N4 0.0250(15) 0.0265(16) 0.038(2) -0.0027(14) -0.0004(14) 0.0023(12)
N5 0.0274(16) 0.0311(18) 0.046(2) -0.0041(16) 0.0054(15) -0.0011(13)
N6 0.0257(15) 0.0295(17) 0.040(2) -0.0075(15) -0.0004(14) 0.0023(13)
N7 0.0283(16) 0.0313(18) 0.039(2) -0.0057(15) 0.0004(15) -0.0020(13)
N8 0.0304(16) 0.0266(16) 0.035(2) -0.0075(14) 0.0035(13) 0.0031(12)
N9 0.0258(15) 0.0296(16) 0.035(2) -0.0065(14) 0.0001(13) 0.0012(12)
N10 0.0251(15) 0.0289(17) 0.0330(19) -0.0073(14) 0.0023(14) 0.0025(12)
N11 0.0253(15) 0.0268(16) 0.0329(19) -0.0024(14) 0.0014(13) 0.0019(12)
N12 0.0245(15) 0.0275(16) 0.0352(19) -0.0063(14) 0.0012(14) 0.0008(12)
C1 0.033(2) 0.060(3) 0.065(4) -0.008(3) -0.007(2) 0.022(2)
C2 0.048(3) 0.060(3) 0.051(3) 0.010(3) -0.007(2) 0.014(2)
C3 0.041(2) 0.033(2) 0.038(3) -0.0003(19) -0.0059(19) 0.0035(17)
C4 0.042(2) 0.044(2) 0.031(2) 0.005(2) -0.0029(19) 0.0035(18)
C5 0.080(4) 0.054(3) 0.042(3) 0.009(3) 0.007(3) 0.023(3)
C6 0.123(6) 0.064(4) 0.049(4) 0.015(3) 0.028(4) 0.004(4)
C7 0.273(14) 0.044(4) 0.102(7) 0.029(4) 0.093(9) 0.040(6)
C8 0.097(6) 0.215(12) 0.060(5) 0.044(7) -0.015(4) 0.043(7)
C9 0.045(2) 0.043(2) 0.037(3) -0.0085(19) 0.0158(19) -0.0014(19)
C10 0.050(3) 0.054(3) 0.038(3) -0.011(2) 0.005(2) -0.003(2)
C11 0.042(2) 0.030(2) 0.030(2) 0.0010(17) 0.0025(18) 0.0016(16)
C12 0.037(2) 0.043(2) 0.038(3) -0.011(2) -0.0018(18) -0.0030(18)
C13 0.053(3) 0.046(3) 0.043(3) -0.011(2) -0.010(2) 0.004(2)
C14 0.047(3) 0.082(4) 0.092(5) -0.039(4) -0.019(3) 0.007(3)
C15 0.095(5) 0.074(4) 0.063(4) 0.008(3) -0.037(4) 0.012(4)
C16 0.059(3) 0.052(3) 0.064(4) -0.026(3) -0.009(3) -0.004(2)
C17 0.042(2) 0.046(3) 0.063(4) -0.004(3) 0.017(2) -0.011(2)
C18 0.050(3) 0.044(3) 0.072(4) 0.000(3) 0.008(3) -0.014(2)
C19 0.033(2) 0.027(2) 0.043(3) -0.0012(17) -0.0068(17) -0.0052(15)
C20 0.0310(19) 0.028(2) 0.054(3) -0.0023(19) -0.0048(19) 0.0024(15)
C21 0.041(2) 0.040(3) 0.073(4) -0.018(3) -0.008(2) 0.005(2)
C22 0.062(4) 0.057(4) 0.110(6) -0.039(4) 0.009(4) -0.002(3)
C23 0.049(3) 0.052(3) 0.077(4) -0.018(3) -0.012(3) -0.006(2)
C24 0.073(4) 0.033(3) 0.125(7) 0.011(3) -0.019(4) -0.001(3)
C25 0.029(2) 0.037(2) 0.055(3) -0.009(2) 0.0036(19) -0.0095(17)
C26 0.046(2) 0.031(2) 0.058(3) -0.002(2) 0.001(2) -0.0086(18)
C27 0.0361(19) 0.0295(19) 0.032(2) -0.0057(17) -0.0009(17) 0.0023(15)
C28 0.035(3) 0.053(3) 0.146(7) -0.016(4) 0.027(3) -0.012(2)
C29 0.037(2) 0.032(2) 0.044(3) -0.0047(18) 0.0048(19) 0.0035(16)
C30 0.045(2) 0.030(2) 0.066(4) -0.007(2) 0.017(2) 0.0029(18)
C31 0.126(6) 0.033(3) 0.090(5) 0.003(3) 0.031(5) 0.006(3)
C32 0.166(9) 0.030(3) 0.162(11) -0.015(5) 0.090(8) -0.009(4)
C33 0.094(6) 0.053(4) 0.213(13) -0.066(6) 0.085(7) -0.023(4)
C34 0.076(4) 0.080(5) 0.117(7) -0.065(5) 0.037(4) -0.024(4)
C35 0.057(3) 0.052(3) 0.076(4) -0.025(3) 0.021(3) -0.006(2)
C36 0.030(2) 0.039(2) 0.041(3) -0.012(2) -0.0046(18) 0.0071(17)
C37 0.042(2) 0.045(3) 0.038(3) -0.006(2) -0.008(2) 0.0089(19)
C38 0.044(2) 0.028(2) 0.033(2) 0.0012(18) -0.0046(19) 0.0025(17)
C39 0.032(2) 0.083(4) 0.061(4) -0.003(3) 0.002(2) 0.010(2)
C40 0.039(2) 0.041(2) 0.047(3) 0.006(2) 0.003(2) 0.0022(18)
C41 0.056(3) 0.045(3) 0.038(3) 0.001(2) 0.002(2) 0.006(2)
C42 0.39(2) 0.034(4) 0.061(6) -0.003(3) -0.059(9) 0.019(6)
C43 0.43(3) 0.056(5) 0.094(8) -0.001(5) -0.071(12) 0.069(9)
C44 0.205(11) 0.083(6) 0.049(4) 0.028(4) 0.002(5) 0.062(6)
C45 0.168(8) 0.076(5) 0.040(4) 0.012(3) -0.025(4) 0.026(5)
C46 0.143(7) 0.060(4) 0.038(3) 0.000(3) -0.009(4) 0.002(4)
C47 0.036(2) 0.032(2) 0.033(2) 0.0007(17) 0.0038(17) 0.0061(16)
C48 0.046(2) 0.045(3) 0.027(2) -0.0073(19) 0.0012(19) 0.002(2)
C49 0.0259(17) 0.036(2) 0.042(3) -0.005(2) 0.0005(19) 0.0003(14)
C50 0.043(2) 0.066(3) 0.032(2) 0.001(2) 0.014(2) 0.001(2)
C51 0.0274(18) 0.057(3) 0.045(3) -0.009(3) -0.001(2) -0.0007(18)
C52 0.046(3) 0.116(6) 0.046(3) 0.005(4) -0.001(3) -0.017(3)
C53 0.111(7) 0.162(10) 0.108(8) -0.086(8) -0.004(6) -0.010(7)

loop_
_atom_type_symbol
_atom_type_description
_atom_type_scat_dispersion_real
_atom_type_scat_dispersion_imag
_atom_type_scat_source
C C 0.0033 0.0016 'International Tables Vol C Tables 4.2.6.8 and 6.1.1.4'
H H 0.0000 0.0000 'International Tables Vol C Tables 4.2.6.8 and 6.1.1.4'
B B 0.0013 0.0007 'International Tables Vol C Tables 4.2.6.8 and 6.1.1.4'
N N 0.0061 0.0033 'International Tables Vol C Tables 4.2.6.8 and 6.1.1.4'
Co Co 0.3494 0.9721 'International Tables Vol C Tables 4.2.6.8 and 6.1.1.4'
O O 0.0106 0.0060 'International Tables Vol C Tables 4.2.6.8 and 6.1.1.4'

loop_
_geom_angle_atom_site_label_1
_geom_angle_atom_site_label_2
_geom_angle_atom_site_label_3
_geom_angle
_geom_angle_site_symmetry_1
_geom_angle_site_symmetry_3
_geom_angle_publ_flag
N10 Co1 N12 84.95(13) . . ?
N10 Co1 N2 178.16(14) . . ?
N12 Co1 N2 96.88(13) . . ?
N10 Co1 N4 89.99(13) . . ?
N12 Co1 N4 172.58(13) . . ?
N2 Co1 N4 88.21(13) . . ?
N10 Co1 N8 90.27(13) . . ?
N12 Co1 N8 87.06(13) . . ?
N2 Co1 N8 90.03(13) . . ?
N4 Co1 N8 87.54(13) . . ?
N10 Co1 N6 94.63(13) . . ?
N12 Co1 N6 96.77(13) . . ?
N2 Co1 N6 84.97(13) . . ?
N4 Co1 N6 89.04(13) . . ?
N8 Co1 N6 174.03(12) . . ?
N5 B1 N3 108.5(4) . . ?
N5 B1 N1 109.3(4) . . ?
N3 B1 N1 109.8(4) . . ?
N9 B2 N7 109.9(4) . . ?
N9 B2 N11 111.4(3) . . ?
N7 B2 N11 108.0(3) . . ?
C1 N1 N2 110.2(4) . . ?
C1 N1 B1 127.8(4) . . ?
N2 N1 B1 122.0(3) . . ?
C3 N2 N1 107.3(3) . . ?
C3 N2 Co1 137.4(3) . . ?
N1 N2 Co1 115.3(3) . . ?
C9 N3 N4 109.5(4) . . ?
C9 N3 B1 129.9(4) . . ?
N4 N3 B1 120.5(3) . . ?
C11 N4 N3 106.4(4) . . ?
C11 N4 Co1 137.4(3) . . ?
N3 N4 Co1 116.1(3) . . ?
C17 N5 N6 109.4(4) . . ?
C17 N5 B1 128.1(4) . . ?
N6 N5 B1 122.5(3) . . ?
C19 N6 N5 106.2(3) . . ?
C19 N6 Co1 138.8(3) . . ?
N5 N6 Co1 113.2(2) . . ?
C25 N7 N8 110.0(3) . . ?
C25 N7 B2 130.8(4) . . ?
N8 N7 B2 119.1(3) . . ?
C27 N8 N7 106.8(3) . . ?
C27 N8 Co1 137.0(3) . . ?
N7 N8 Co1 116.1(2) . . ?
N10 N9 C36 109.0(3) . . ?
N10 N9 B2 121.1(3) . . ?
C36 N9 B2 129.8(4) . . ?
C38 N10 N9 106.9(3) . . ?
C38 N10 Co1 136.7(3) . . ?
N9 N10 Co1 115.2(3) . . ?
C47 N11 N12 110.7(3) . . ?
C47 N11 B2 128.5(3) . . ?
N12 N11 B2 120.6(3) . . ?
C49 N12 N11 106.3(3) . . ?
C49 N12 Co1 137.2(3) . . ?
N11 N12 Co1 115.2(2) . . ?
N1 C1 C2 108.3(4) . . ?
C1 C2 C3 105.2(4) . . ?
N2 C3 C2 109.0(4) . . ?
N2 C3 C4 120.4(4) . . ?
C2 C3 C4 130.6(4) . . ?
C3 C4 C5 121.4(4) . . ?
C7 C5 C6 110.1(7) . . ?
C7 C5 C8 110.6(8) . . ?
C6 C5 C8 105.7(6) . . ?
C7 C5 C4 110.7(6) . . ?
C6 C5 C4 106.7(5) . . ?
C8 C5 C4 112.8(6) . . ?
N3 C9 C10 108.9(4) . . ?
C9 C10 C11 105.5(4) . . ?
N4 C11 C10 109.7(4) . . ?
N4 C11 C12 119.3(4) . . ?
C10 C11 C12 130.9(4) . . ?
C11 C12 C13 121.1(4) . . ?
C15 C13 C14 109.2(5) . . ?
C15 C13 C16 110.3(5) . . ?
C14 C13 C16 108.3(5) . . ?
C15 C13 C12 110.6(5) . . ?
C14 C13 C12 106.2(4) . . ?
C16 C13 C12 112.1(4) . . ?
N5 C17 C18 108.5(5) . . ?
C17 C18 C19 106.4(5) . . ?
N6 C19 C18 109.4(4) . . ?
N6 C19 C20 121.0(4) . . ?
C18 C19 C20 129.7(4) . . ?
C19 C20 C21 117.9(4) . . ?
C22 C21 C23 109.8(5) . . ?
C22 C21 C24 108.0(5) . . ?
C23 C21 C24 109.9(5) . . ?
C22 C21 C20 106.4(4) . . ?
C23 C21 C20 112.2(4) . . ?
C24 C21 C20 110.5(5) . . ?
N7 C25 C26 107.4(4) . . ?
N7 C25 C28 123.4(4) . . ?
C26 C25 C28 129.2(4) . . ?
C25 C26 C27 105.8(4) . . ?
N8 C27 C26 109.9(4) . . ?
N8 C27 C29 123.3(4) . . ?
C26 C27 C29 126.7(4) . . ?
C30 C29 C27 112.7(4) . . ?
C35 C30 C31 117.3(6) . . ?
C35 C30 C29 120.7(5) . . ?
C31 C30 C29 121.9(6) . . ?
C30 C31 C32 120.4(9) . . ?
C33 C32 C31 120.4(9) . . ?
C34 C33 C32 120.6(7) . . ?
C33 C34 C35 120.4(9) . . ?
C30 C35 C34 120.9(7) . . ?
C37 C36 N9 107.9(4) . . ?
C37 C36 C39 128.7(5) . . ?
N9 C36 C39 123.4(5) . . ?
C36 C37 C38 106.6(4) . . ?
N10 C38 C37 109.6(4) . . ?
N10 C38 C40 123.0(4) . . ?
C37 C38 C40 127.3(4) . . ?
C38 C40 C41 112.5(4) . . ?
C42 C41 C46 116.7(6) . . ?
C42 C41 C40 122.4(6) . . ?
C46 C41 C40 120.7(5) . . ?
C41 C42 C43 121.2(8) . . ?
C44 C43 C42 118.3(9) . . ?
C45 C44 C43 121.3(7) . . ?
C44 C45 C46 119.8(7) . . ?
C41 C46 C45 122.3(7) . . ?
N11 C47 C48 106.6(4) . . ?
N11 C47 C50 123.5(4) . . ?
C48 C47 C50 129.8(4) . . ?
C47 C48 C49 106.1(4) . . ?
N12 C49 C48 110.3(3) . . ?
N12 C49 C51 122.6(4) . . ?
C48 C49 C51 127.1(4) . . ?
C52 C51 C49 113.3(4) . . ?
C57A C52 C53 108.9(11) . . ?
C57A C52 C51 130.7(10) . . ?
C53 C52 C51 120.4(7) . . ?
C57A C52 C57 25.4(10) . . ?
C53 C52 C57 133.0(12) . . ?
C51 C52 C57 106.4(11) . . ?
C52 C53 C54A 130.3(13) . . ?
C52 C53 C54 104.9(19) . . ?
C54A C53 C54 25.5(15) . . ?
C55 C54 C53 120(3) . . ?
C54 C55 C56 134(3) . . ?
C55 C56 C57 106(2) . . ?
C56 C57 C52 118.4(19) . . ?
C55A C54A C53 110.9(15) . . ?
C54A C55A C56A 126.9(15) . . ?
C55A C56A C57A 111.9(16) . . ?
C52 C57A C56A 131.0(16) . . ?

loop_
_geom_bond_atom_site_label_1
_geom_bond_atom_site_label_2
_geom_bond_distance
_geom_bond_site_symmetry_2
_geom_bond_publ_flag
Co1 N10 2.142(3) . ?
Co1 N12 2.150(4) . ?
Co1 N2 2.161(3) . ?
Co1 N4 2.163(4) . ?
Co1 N8 2.173(3) . ?
Co1 N6 2.216(3) . ?
B1 N5 1.539(6) . ?
B1 N3 1.544(6) . ?
B1 N1 1.551(7) . ?
B2 N9 1.518(7) . ?
B2 N7 1.537(6) . ?
B2 N11 1.555(6) . ?
N1 C1 1.326(6) . ?
N1 N2 1.356(5) . ?
N2 C3 1.330(6) . ?
N3 C9 1.325(6) . ?
N3 N4 1.373(5) . ?
N4 C11 1.335(6) . ?
N5 C17 1.328(6) . ?
N5 N6 1.365(5) . ?
N6 C19 1.339(5) . ?
N7 C25 1.352(5) . ?
N7 N8 1.374(5) . ?
N8 C27 1.335(5) . ?
N9 N10 1.370(4) . ?
N9 C36 1.371(5) . ?
N10 C38 1.331(6) . ?
N11 C47 1.354(6) . ?
N11 N12 1.365(4) . ?
N12 C49 1.322(6) . ?
C1 C2 1.378(9) . ?
C2 C3 1.405(7) . ?
C3 C4 1.497(7) . ?
C4 C5 1.536(7) . ?
C5 C7 1.496(10) . ?
C5 C6 1.514(9) . ?
C5 C8 1.526(11) . ?
C9 C10 1.367(7) . ?
C10 C11 1.388(7) . ?
C11 C12 1.500(6) . ?
C12 C13 1.535(7) . ?
C13 C15 1.524(9) . ?
C13 C14 1.525(8) . ?
C13 C16 1.531(7) . ?
C17 C18 1.352(8) . ?
C18 C19 1.372(7) . ?
C19 C20 1.505(6) . ?
C20 C21 1.552(6) . ?
C21 C22 1.511(8) . ?
C21 C23 1.521(7) . ?
C21 C24 1.529(9) . ?
C25 C26 1.389(7) . ?
C25 C28 1.507(6) . ?
C26 C27 1.398(6) . ?
C27 C29 1.495(6) . ?
C29 C30 1.495(6) . ?
C30 C35 1.365(9) . ?
C30 C31 1.378(9) . ?
C31 C32 1.397(11) . ?
C32 C33 1.340(16) . ?
C33 C34 1.320(14) . ?
C34 C35 1.404(8) . ?
C36 C37 1.348(7) . ?
C36 C39 1.500(6) . ?
C37 C38 1.401(6) . ?
C38 C40 1.505(7) . ?
C40 C41 1.523(7) . ?
C41 C42 1.312(9) . ?
C41 C46 1.345(9) . ?
C42 C43 1.436(12) . ?
C43 C44 1.313(14) . ?
C44 C45 1.293(12) . ?
C45 C46 1.377(9) . ?
C47 C48 1.377(6) . ?
C47 C50 1.478(6) . ?
C48 C49 1.396(6) . ?
C49 C51 1.517(5) . ?
C51 C52 1.501(8) . ?
C52 C57A 1.339(13) . ?
C52 C53 1.411(11) . ?
C52 C57 1.507(16) . ?
C53 C54A 1.416(16) . ?
C53 C54 1.473(19) . ?
C54 C55 1.411(18) . ?
C55 C56 1.419(18) . ?
C56 C57 1.452(18) . ?
C54A C55A 1.382(17) . ?
C55A C56A 1.401(17) . ?
C56A C57A 1.412(16) . ?
